data_7031886
loop_
_publ_author_name
'Koike, Shiori'
'Hirakawa, Takeshi'
'Yamanishi, Katsunori'
'Kondo, Mitsuru'

_publ_section_title
;
 Two new coordination polymers, a trinuclear metal complex and their
 interconversion depending on the solvent.
;
_journal_issue 34
_journal_name_full 'Dalton transactions (Cambridge, England : 2003)'
_journal_page_first 12832
_journal_paper_doi 10.1039/c4dt01644k
_journal_volume 43
_journal_year 2014
_chemical_formula_moiety 'C78 H88 Cu3 N22 S6'
_chemical_formula_sum 'C78 H88 Cu3 N22 S6'
_chemical_formula_weight 1716.70
_space_group_IT_number 15
_symmetry_cell_setting monoclinic
_symmetry_Int_Tables_number 15
_symmetry_space_group_name_Hall '-C 2yc'
_symmetry_space_group_name_H-M 'C 1 2/c 1'
_atom_sites_solution_hydrogens geom
_atom_sites_solution_primary direct
_atom_sites_solution_secondary difmap
_cell_angle_alpha 90.0000
_cell_angle_beta 92.281(4)
_cell_angle_gamma 90.0000
_cell_formula_units_Z 4
_cell_length_a 33.693(3)
_cell_length_b 15.1759(16)
_cell_length_c 15.8193(14)
_cell_measurement_reflns_used 6491
_cell_measurement_temperature 173
_cell_measurement_theta_max 27.52
_cell_measurement_theta_min 3.19
_cell_volume 8082.3(13)
_computing_cell_refinement CrystalClear
_computing_data_collection 'CrystalClear (Rigaku/MSC Inc., 2006)'
_computing_data_reduction CrystalClear
_computing_molecular_graphics 'CrystalStructure 4.0'
_computing_publication_material 'CrystalStructure 4.0 (Rigaku, 2010)'
_computing_structure_refinement 'SHELXL97 (Sheldrick, 2008)'
_computing_structure_solution 'SIR92 (Altomare, et al., 1994)'
_diffrn_ambient_temperature 173
_diffrn_detector_area_resol_mean 7.314
_diffrn_measured_fraction_theta_full 0.984
_diffrn_measured_fraction_theta_max 0.984
_diffrn_measurement_device_type 'Rigaku Mercury70'
_diffrn_radiation_type 'Mo Ka'
_diffrn_radiation_wavelength 0.71070
_diffrn_reflns_av_R_equivalents 0.1043
_diffrn_reflns_limit_h_max 41
_diffrn_reflns_limit_h_min -39
_diffrn_reflns_limit_k_max 17
_diffrn_reflns_limit_k_min -18
_diffrn_reflns_limit_l_max 19
_diffrn_reflns_limit_l_min -19
_diffrn_reflns_number 30371
_diffrn_reflns_theta_full 26.00
_diffrn_reflns_theta_max 26.00
_diffrn_standards_number 0
_exptl_absorpt_coefficient_mu 0.996
_exptl_absorpt_correction_T_max 0.986
_exptl_absorpt_correction_T_min 0.749
_exptl_absorpt_correction_type multi-scan
_exptl_absorpt_process_details 'REQAB (Rigaku, 1998)'
_exptl_crystal_colour green
_exptl_crystal_density_diffrn 1.411
_exptl_crystal_density_method 'not measured'
_exptl_crystal_description platelet
_exptl_crystal_F_000 3572.00
_exptl_crystal_size_max 0.170
_exptl_crystal_size_mid 0.150
_exptl_crystal_size_min 0.014
_refine_diff_density_max 0.530
_refine_diff_density_min -0.380
_refine_ls_extinction_method none
_refine_ls_goodness_of_fit_ref 1.019
_refine_ls_hydrogen_treatment constr
_refine_ls_number_parameters 502
_refine_ls_number_reflns 7824
_refine_ls_number_restraints 21
_refine_ls_R_factor_gt 0.0687
_refine_ls_shift/su_max 0.002
_refine_ls_structure_factor_coef Fsqd
_refine_ls_weighting_details 'w = 1/[?^2^(Fo^2^)+(0.0174P)^2^+13.3791P] where P=(Fo^2^+2Fc^2^)/3'
_refine_ls_weighting_scheme calc
_refine_ls_wR_factor_ref 0.1271
_reflns_number_gt 4342
_reflns_number_total 7825
_reflns_threshold_expression F^2^>2.0?(F^2^)
_cod_duplicate_entry 7031664
_cod_data_source_file c4dt01644k2.cif
_cod_data_source_block Compound-3
_cod_original_cell_volume 8082.2(13)
_cod_database_code 7031886

loop_
_symmetry_equiv_pos_site_id
_symmetry_equiv_pos_as_xyz
1 +X,+Y,+Z
2 -X,+Y,1/2-Z
3 -X,-Y,-Z
4 +X,-Y,1/2+Z
5 1/2+X,1/2+Y,+Z
6 1/2-X,1/2+Y,1/2-Z
7 1/2-X,1/2-Y,-Z
8 1/2+X,1/2-Y,1/2+Z

loop_
_atom_site_label
_atom_site_type_symbol
_atom_site_fract_x
_atom_site_fract_y
_atom_site_fract_z
_atom_site_U_iso_or_equiv
_atom_site_adp_type
_atom_site_occupancy
_atom_site_symmetry_multiplicity
_atom_site_calc_flag
_atom_site_refinement_flags
Cu1 Cu 0.7500 0.2500 0.5000 0.0336(3) Uani 1.0 4 d .
Cu2 Cu 0.57843(2) 0.41089(4) 0.28169(4) 0.0414(2) Uani 1.0 8 d .
S1 S 0.71823(5) 0.39669(9) 0.37681(11) 0.0522(5) Uani 1.0 8 d .
S2 S 0.60116(5) 0.11251(9) 0.20476(10) 0.0514(5) Uani 1.0 8 d .
S3a S 0.5916(8) 0.7050(6) 0.3561(15) 0.042(3) Uani 0.5000 8 d .
S3b S 0.5861(8) 0.7047(6) 0.3659(16) 0.055(6) Uani 0.5000 8 d .
N1 N 0.70363(12) 0.1727(3) 0.4719(3) 0.0341(11) Uani 1.0 8 d .
N2 N 0.65598(12) 0.0771(3) 0.4919(3) 0.0356(11) Uani 1.0 8 d .
N3 N 0.53692(13) 0.3734(3) 0.3594(3) 0.0459(13) Uani 1.0 8 d .
N4 N 0.49898(13) 0.2868(3) 0.4350(3) 0.0447(13) Uani 1.0 8 d .
N5 N 0.77991(12) 0.2044(3) 0.4032(3) 0.0299(10) Uani 1.0 8 d .
N6 N 0.79805(12) 0.1767(3) 0.2734(3) 0.0325(11) Uani 1.0 8 d .
N7 N 0.60728(13) 0.4495(3) 0.1792(3) 0.0367(11) Uani 1.0 8 d .
N8 N 0.64751(13) 0.4410(3) 0.0756(3) 0.0347(11) Uani 1.0 8 d .
N9 N 0.63575(16) 0.4032(4) 0.3624(3) 0.0559(14) Uani 1.0 8 d .
N10 N 0.58383(15) 0.2866(3) 0.2431(3) 0.0572(15) Uani 1.0 8 d .
N11 N 0.56821(15) 0.5359(3) 0.3071(4) 0.0559(15) Uani 1.0 8 d .
C1 C 0.68863(15) 0.1154(4) 0.5257(4) 0.0361(13) Uani 1.0 8 d .
C2 C 0.64906(16) 0.1103(4) 0.4130(4) 0.0437(14) Uani 1.0 8 d .
C3 C 0.67909(15) 0.1699(4) 0.4013(4) 0.0382(14) Uani 1.0 8 d .
C4 C 0.62904(15) 0.0151(3) 0.5353(4) 0.0427(15) Uani 1.0 8 d .
C5 C 0.58758(15) 0.0520(3) 0.5292(4) 0.0343(13) Uani 1.0 8 d .
C6 C 0.56225(15) 0.0271(4) 0.4606(4) 0.0364(13) Uani 1.0 8 d .
C7 C 0.52758(15) 0.0767(4) 0.4436(4) 0.0358(13) Uani 1.0 8 d .
C8 C 0.51837(16) 0.1457(4) 0.4976(4) 0.0362(13) Uani 1.0 8 d .
C9 C 0.54225(16) 0.1650(4) 0.5700(4) 0.0380(14) Uani 1.0 8 d .
C10 C 0.57719(16) 0.1181(4) 0.5861(4) 0.0349(13) Uani 1.0 8 d .
C11 C 0.57143(17) -0.0509(4) 0.4042(4) 0.0504(17) Uani 1.0 8 d .
C12 C 0.50256(17) 0.0563(4) 0.3652(4) 0.0522(16) Uani 1.0 8 d .
C13 C 0.53101(18) 0.2393(4) 0.6290(4) 0.0558(17) Uani 1.0 8 d .
C14 C 0.60391(17) 0.1408(4) 0.6618(4) 0.0505(16) Uani 1.0 8 d .
C15 C 0.48422(16) 0.2060(4) 0.4736(4) 0.0484(16) Uani 1.0 8 d .
C16 C 0.53021(18) 0.2929(4) 0.3845(4) 0.0493(16) Uani 1.0 8 d .
C17 C 0.4840(2) 0.3695(4) 0.4400(5) 0.076(3) Uani 1.0 8 d .
C18 C 0.50730(19) 0.4230(4) 0.3933(5) 0.070(3) Uani 1.0 8 d .
C19 C 0.76942(15) 0.2094(3) 0.3219(4) 0.0346(13) Uani 1.0 8 d .
C20 C 0.82868(15) 0.1509(4) 0.3262(4) 0.0358(13) Uani 1.0 8 d .
C21 C 0.81761(15) 0.1679(3) 0.4066(4) 0.0350(13) Uani 1.0 8 d .
C22 C 0.79685(15) 0.1756(3) 0.1807(3) 0.0349(13) Uani 1.0 8 d .
C23 C 0.76582(15) 0.2372(4) 0.1431(3) 0.0316(12) Uani 1.0 8 d .
C24 C 0.77299(16) 0.3276(4) 0.1452(4) 0.0367(13) Uani 1.0 8 d .
C25 C 0.74503(16) 0.3864(4) 0.1107(4) 0.0343(13) Uani 1.0 8 d .
C26 C 0.71055(15) 0.3537(3) 0.0712(3) 0.0327(13) Uani 1.0 8 d .
C27 C 0.70209(15) 0.2622(4) 0.0708(3) 0.0332(13) Uani 1.0 8 d .
C28 C 0.73001(15) 0.2054(3) 0.1093(3) 0.0307(12) Uani 1.0 8 d .
C29 C 0.81073(16) 0.3640(4) 0.1872(4) 0.0439(15) Uani 1.0 8 d .
C30 C 0.75156(17) 0.4845(4) 0.1198(4) 0.0490(16) Uani 1.0 8 d .
C31 C 0.66383(16) 0.2275(4) 0.0331(4) 0.0461(15) Uani 1.0 8 d .
C32 C 0.71897(16) 0.1075(3) 0.1132(4) 0.0435(15) Uani 1.0 8 d .
C33 C 0.68168(15) 0.4151(4) 0.0245(4) 0.0374(14) Uani 1.0 8 d .
C34 C 0.64047(16) 0.4135(3) 0.1540(4) 0.0382(14) Uani 1.0 8 d .
C35 C 0.59274(16) 0.5022(4) 0.1136(4) 0.0405(14) Uani 1.0 8 d .
C36 C 0.61762(16) 0.4961(4) 0.0486(4) 0.0385(14) Uani 1.0 8 d .
C37 C 0.67022(18) 0.4007(4) 0.3675(4) 0.0433(15) Uani 1.0 8 d .
C38 C 0.59154(16) 0.2151(3) 0.2271(4) 0.0406(14) Uani 1.0 8 d .
C39 C 0.57684(16) 0.6058(4) 0.3300(4) 0.0418(14) Uani 1.0 8 d .
H1 H 0.6996 0.1033 0.5807 0.0434 Uiso 1.0 8 calc R
H2 H 0.6279 0.0954 0.3741 0.0524 Uiso 1.0 8 calc R
H3 H 0.6823 0.2039 0.3516 0.0458 Uiso 1.0 8 calc R
H4A H 0.6379 0.0084 0.5954 0.0513 Uiso 1.0 8 calc R
H4B H 0.6297 -0.0436 0.5080 0.0513 Uiso 1.0 8 calc R
H11A H 0.5911 -0.0890 0.4331 0.0605 Uiso 1.0 8 calc R
H11B H 0.5820 -0.0295 0.3511 0.0605 Uiso 1.0 8 calc R
H11C H 0.5471 -0.0846 0.3918 0.0605 Uiso 1.0 8 calc R
H12A H 0.5022 0.1074 0.3274 0.0627 Uiso 1.0 8 calc R
H12B H 0.4754 0.0425 0.3809 0.0627 Uiso 1.0 8 calc R
H12C H 0.5138 0.0055 0.3363 0.0627 Uiso 1.0 8 calc R
H13A H 0.5515 0.2852 0.6289 0.0670 Uiso 1.0 8 calc R
H13B H 0.5289 0.2163 0.6865 0.0670 Uiso 1.0 8 calc R
H13C H 0.5054 0.2644 0.6096 0.0670 Uiso 1.0 8 calc R
H14A H 0.5895 0.1320 0.7137 0.0606 Uiso 1.0 8 calc R
H14B H 0.6122 0.2026 0.6581 0.0606 Uiso 1.0 8 calc R
H14C H 0.6274 0.1027 0.6628 0.0606 Uiso 1.0 8 calc R
H15A H 0.4657 0.1756 0.4332 0.0581 Uiso 1.0 8 calc R
H15B H 0.4695 0.2210 0.5247 0.0581 Uiso 1.0 8 calc R
H16 H 0.5457 0.2437 0.3688 0.0592 Uiso 1.0 8 calc R
H17 H 0.4615 0.3870 0.4703 0.0910 Uiso 1.0 8 calc R
H18 H 0.5037 0.4846 0.3855 0.0840 Uiso 1.0 8 calc R
H19 H 0.7449 0.2329 0.3003 0.0415 Uiso 1.0 8 calc R
H20 H 0.8531 0.1258 0.3102 0.0430 Uiso 1.0 8 calc R
H21 H 0.8332 0.1566 0.4567 0.0420 Uiso 1.0 8 calc R
H22A H 0.7912 0.1149 0.1606 0.0419 Uiso 1.0 8 calc R
H22B H 0.8232 0.1928 0.1607 0.0419 Uiso 1.0 8 calc R
H29A H 0.8252 0.3986 0.1460 0.0527 Uiso 1.0 8 calc R
H29B H 0.8275 0.3152 0.2079 0.0527 Uiso 1.0 8 calc R
H29C H 0.8040 0.4018 0.2347 0.0527 Uiso 1.0 8 calc R
H30A H 0.7763 0.5010 0.0933 0.0587 Uiso 1.0 8 calc R
H30B H 0.7534 0.5001 0.1800 0.0587 Uiso 1.0 8 calc R
H30C H 0.7293 0.5162 0.0921 0.0587 Uiso 1.0 8 calc R
H31A H 0.6514 0.1885 0.0737 0.0553 Uiso 1.0 8 calc R
H31B H 0.6690 0.1946 -0.0186 0.0553 Uiso 1.0 8 calc R
H31C H 0.6459 0.2769 0.0193 0.0553 Uiso 1.0 8 calc R
H32A H 0.6904 0.1017 0.1216 0.0522 Uiso 1.0 8 calc R
H32B H 0.7339 0.0795 0.1603 0.0522 Uiso 1.0 8 calc R
H32C H 0.7255 0.0788 0.0600 0.0522 Uiso 1.0 8 calc R
H33A H 0.6961 0.4688 0.0078 0.0448 Uiso 1.0 8 calc R
H33B H 0.6715 0.3857 -0.0279 0.0448 Uiso 1.0 8 calc R
H34 H 0.6568 0.3742 0.1865 0.0459 Uiso 1.0 8 calc R
H35 H 0.5693 0.5369 0.1141 0.0486 Uiso 1.0 8 calc R
H36 H 0.6148 0.5244 -0.0048 0.0462 Uiso 1.0 8 calc R

loop_
_atom_site_aniso_label
_atom_site_aniso_U_11
_atom_site_aniso_U_22
_atom_site_aniso_U_33
_atom_site_aniso_U_12
_atom_site_aniso_U_13
_atom_site_aniso_U_23
Cu1 0.0334(6) 0.0368(5) 0.0312(5) -0.0064(4) 0.0069(5) -0.0053(4)
Cu2 0.0435(5) 0.0357(4) 0.0459(5) 0.0015(3) 0.0117(4) 0.0013(4)
S1 0.0440(10) 0.0459(9) 0.0667(12) 0.0016(7) 0.0010(9) -0.0012(8)
S2 0.0607(11) 0.0423(9) 0.0514(10) 0.0023(8) 0.0033(9) -0.0091(8)
S3a 0.030(5) 0.048(4) 0.050(5) -0.002(3) 0.003(7) -0.006(3)
S3b 0.048(9) 0.051(4) 0.067(8) -0.008(3) 0.024(4) -0.014(4)
N1 0.038(3) 0.038(3) 0.026(3) -0.002(2) 0.003(3) -0.002(2)
N2 0.029(3) 0.033(3) 0.045(3) -0.0041(19) 0.004(3) 0.007(2)
N3 0.046(4) 0.042(3) 0.051(4) 0.005(3) 0.022(3) 0.009(3)
N4 0.037(3) 0.046(3) 0.052(4) 0.010(3) 0.012(3) 0.016(3)
N5 0.032(3) 0.027(3) 0.031(3) 0.0011(18) 0.006(2) 0.0006(19)
N6 0.035(3) 0.035(3) 0.028(3) 0.002(2) 0.005(3) -0.0025(19)
N7 0.039(3) 0.033(3) 0.039(3) -0.005(2) 0.013(3) 0.005(2)
N8 0.035(3) 0.036(3) 0.034(3) -0.001(2) 0.004(3) 0.005(2)
N9 0.049(4) 0.072(4) 0.046(4) 0.012(3) 0.004(3) -0.011(3)
N10 0.074(4) 0.043(3) 0.057(4) -0.000(3) 0.023(3) -0.003(3)
N11 0.058(4) 0.041(3) 0.071(4) -0.003(3) 0.025(3) 0.000(3)
C1 0.030(4) 0.045(3) 0.032(3) -0.002(3) -0.004(3) 0.003(3)
C2 0.038(4) 0.052(4) 0.039(4) -0.009(3) -0.011(3) 0.008(3)
C3 0.036(4) 0.040(3) 0.039(4) 0.004(3) 0.007(3) 0.002(3)
C4 0.037(4) 0.031(3) 0.060(4) -0.006(3) 0.004(3) 0.013(3)
C5 0.028(3) 0.033(3) 0.042(4) -0.006(3) 0.003(3) 0.004(3)
C6 0.030(4) 0.040(3) 0.040(4) -0.013(3) 0.010(3) 0.003(3)
C7 0.028(4) 0.050(4) 0.030(3) -0.007(3) 0.003(3) 0.008(3)
C8 0.035(4) 0.036(3) 0.038(4) 0.001(3) 0.006(3) 0.011(3)
C9 0.039(4) 0.034(3) 0.041(4) -0.003(3) 0.006(3) 0.002(3)
C10 0.036(4) 0.037(3) 0.031(3) -0.003(3) -0.001(3) 0.007(3)
C11 0.054(4) 0.035(3) 0.064(5) -0.008(3) 0.010(4) -0.011(3)
C12 0.045(4) 0.065(4) 0.046(4) -0.007(3) -0.005(3) 0.001(4)
C13 0.056(5) 0.064(4) 0.048(4) 0.010(4) 0.006(4) -0.009(4)
C14 0.052(4) 0.052(4) 0.047(4) -0.010(3) -0.005(4) -0.001(3)
C15 0.040(4) 0.050(4) 0.056(4) 0.000(3) 0.012(4) 0.018(3)
C16 0.051(4) 0.047(4) 0.050(4) 0.009(3) 0.013(4) 0.009(3)
C17 0.077(6) 0.060(4) 0.094(6) 0.034(4) 0.052(5) 0.029(4)
C18 0.060(5) 0.055(4) 0.098(6) 0.026(4) 0.045(5) 0.022(4)
C19 0.033(4) 0.034(3) 0.038(4) 0.002(3) 0.001(3) -0.006(3)
C20 0.030(4) 0.042(3) 0.035(4) 0.006(3) 0.003(3) 0.001(3)
C21 0.032(4) 0.042(3) 0.031(3) 0.002(3) 0.003(3) 0.000(3)
C22 0.042(4) 0.036(3) 0.028(3) -0.001(3) 0.012(3) -0.005(3)
C23 0.026(3) 0.046(3) 0.023(3) 0.003(3) 0.004(3) -0.002(3)
C24 0.044(4) 0.038(3) 0.028(3) -0.006(3) 0.005(3) -0.001(3)
C25 0.036(4) 0.036(3) 0.031(3) -0.007(3) 0.003(3) 0.001(3)
C26 0.038(4) 0.033(3) 0.028(3) -0.001(3) 0.012(3) 0.006(3)
C27 0.032(3) 0.040(3) 0.028(3) -0.006(3) 0.006(3) -0.001(3)
C28 0.037(4) 0.026(3) 0.029(3) -0.001(3) 0.007(3) -0.005(3)
C29 0.046(4) 0.044(4) 0.042(4) -0.006(3) 0.008(3) -0.007(3)
C30 0.053(4) 0.039(4) 0.054(4) -0.006(3) 0.005(4) 0.002(3)
C31 0.047(4) 0.046(4) 0.046(4) -0.008(3) 0.001(3) -0.000(3)
C32 0.038(4) 0.040(3) 0.053(4) -0.011(3) 0.007(3) 0.006(3)
C33 0.040(4) 0.039(3) 0.034(3) 0.005(3) 0.010(3) 0.009(3)
C34 0.041(4) 0.038(3) 0.036(4) 0.007(3) 0.004(3) 0.004(3)
C35 0.031(4) 0.037(3) 0.053(4) -0.001(3) 0.000(3) 0.001(3)
C36 0.041(4) 0.039(3) 0.035(4) -0.005(3) -0.008(3) 0.009(3)
C37 0.042(4) 0.046(4) 0.042(4) 0.002(3) 0.002(3) -0.010(3)
C38 0.041(4) 0.037(3) 0.044(4) -0.003(3) 0.010(3) 0.006(3)
C39 0.037(4) 0.046(4) 0.044(4) 0.003(3) 0.012(3) 0.005(3)

loop_
_atom_type_symbol
_atom_type_description
_atom_type_scat_dispersion_real
_atom_type_scat_dispersion_imag
_atom_type_scat_source
H H 0.0000 0.0000
;
International Tables for Crystallography
(1992, Vol. C, Table 6.1.1.4)
;
N N 0.0061 0.0033
;
International Tables for Crystallography
(1992, Vol. C, Tables 4.2.6.8 and 6.1.1.4)
;
S S 0.1246 0.1234
;
International Tables for Crystallography
(1992, Vol. C, Tables 4.2.6.8 and 6.1.1.4)
;
Cu Cu 0.3201 1.2651
;
International Tables for Crystallography
(1992, Vol. C, Tables 4.2.6.8 and 6.1.1.4)
;
C C 0.0033 0.0016
;
International Tables for Crystallography
(1992, Vol. C, Tables 4.2.6.8 and 6.1.1.4)
;

loop_
_geom_angle_atom_site_label_1
_geom_angle_atom_site_label_2
_geom_angle_atom_site_label_3
_geom_angle
_geom_angle_publ_flag
_geom_angle_site_symmetry_1
_geom_angle_site_symmetry_3
N1 Cu1 N1 180.0(3) yes . 7_656
N1 Cu1 N5 92.28(17) yes . .
N1 Cu1 N5 87.72(17) yes . 7_656
N1 Cu1 N5 87.72(17) yes 7_656 .
N1 Cu1 N5 92.28(17) yes 7_656 7_656
N5 Cu1 N5 180.0(3) yes . 7_656
N3 Cu2 N7 163.67(18) yes . .
N3 Cu2 N9 103.96(19) yes . .
N3 Cu2 N10 89.6(2) yes . .
N3 Cu2 N11 91.0(2) yes . .
N7 Cu2 N9 92.33(18) yes . .
N7 Cu2 N10 88.63(19) yes . .
N7 Cu2 N11 88.72(19) yes . .
N9 Cu2 N10 92.16(19) yes . .
N9 Cu2 N11 94.9(2) yes . .
N10 Cu2 N11 172.5(2) yes . .
Cu1 N1 C1 123.8(4) yes . .
Cu1 N1 C3 130.3(4) yes . .
C1 N1 C3 105.7(4) yes . .
C1 N2 C2 108.4(5) yes . .
C1 N2 C4 126.5(5) yes . .
C2 N2 C4 124.8(5) yes . .
Cu2 N3 C16 126.3(4) yes . .
Cu2 N3 C18 128.7(4) yes . .
C16 N3 C18 104.9(5) yes . .
C15 N4 C16 126.1(5) yes . .
C15 N4 C17 128.1(5) yes . .
C16 N4 C17 105.8(5) yes . .
Cu1 N5 C19 127.2(4) yes . .
Cu1 N5 C21 126.9(4) yes . .
C19 N5 C21 105.6(5) yes . .
C19 N6 C20 107.4(5) yes . .
C19 N6 C22 125.5(4) yes . .
C20 N6 C22 127.0(5) yes . .
Cu2 N7 C34 124.4(4) yes . .
Cu2 N7 C35 127.2(4) yes . .
C34 N7 C35 107.0(5) yes . .
C33 N8 C34 126.2(5) yes . .
C33 N8 C36 124.8(5) yes . .
C34 N8 C36 108.9(5) yes . .
Cu2 N9 C37 149.9(5) yes . .
Cu2 N10 C38 171.0(5) yes . .
Cu2 N11 C39 154.7(5) yes . .
N1 C1 N2 110.8(5) yes . .
N2 C2 C3 105.6(5) yes . .
N1 C3 C2 109.6(5) yes . .
N2 C4 C5 108.4(4) yes . .
C4 C5 C6 118.9(5) yes . .
C4 C5 C10 118.7(5) yes . .
C6 C5 C10 121.9(5) yes . .
C5 C6 C7 118.6(5) yes . .
C5 C6 C11 122.0(5) yes . .
C7 C6 C11 119.4(5) yes . .
C6 C7 C8 119.2(5) yes . .
C6 C7 C12 118.7(5) yes . .
C8 C7 C12 122.0(5) yes . .
C7 C8 C9 121.5(5) yes . .
C7 C8 C15 119.2(5) yes . .
C9 C8 C15 119.1(5) yes . .
C8 C9 C10 119.7(5) yes . .
C8 C9 C13 120.4(5) yes . .
C10 C9 C13 119.8(5) yes . .
C5 C10 C9 118.7(5) yes . .
C5 C10 C14 121.1(5) yes . .
C9 C10 C14 120.1(5) yes . .
N4 C15 C8 110.2(5) yes . .
N3 C16 N4 113.1(5) yes . .
N4 C17 C18 107.2(6) yes . .
N3 C18 C17 109.0(6) yes . .
N5 C19 N6 111.2(5) yes . .
N6 C20 C21 106.8(5) yes . .
N5 C21 C20 108.9(5) yes . .
N6 C22 C23 112.3(4) yes . .
C22 C23 C24 119.0(5) yes . .
C22 C23 C28 121.1(5) yes . .
C24 C23 C28 119.9(5) yes . .
C23 C24 C25 120.5(5) yes . .
C23 C24 C29 120.7(5) yes . .
C25 C24 C29 118.8(5) yes . .
C24 C25 C26 119.2(5) yes . .
C24 C25 C30 120.0(5) yes . .
C26 C25 C30 120.7(5) yes . .
C25 C26 C27 121.1(5) yes . .
C25 C26 C33 120.5(5) yes . .
C27 C26 C33 118.3(5) yes . .
C26 C27 C28 118.1(5) yes . .
C26 C27 C31 121.1(5) yes . .
C28 C27 C31 120.8(5) yes . .
C23 C28 C27 120.9(5) yes . .
C23 C28 C32 122.0(5) yes . .
C27 C28 C32 117.0(5) yes . .
N8 C33 C26 113.2(4) yes . .
N7 C34 N8 109.5(5) yes . .
N7 C35 C36 108.5(5) yes . .
N8 C36 C35 106.0(5) yes . .
S1 C37 N9 178.8(6) yes . .
S2 C38 N10 178.3(6) yes . .
S3a C39 N11 175.4(11) yes . .
S3b C39 N11 175.9(11) yes . .
N1 C1 H1 124.613 no . .
N2 C1 H1 124.607 no . .
N2 C2 H2 127.214 no . .
C3 C2 H2 127.232 no . .
N1 C3 H3 125.218 no . .
C2 C3 H3 125.206 no . .
N2 C4 H4A 109.994 no . .
N2 C4 H4B 110.007 no . .
C5 C4 H4A 110.020 no . .
C5 C4 H4B 110.014 no . .
H4A C4 H4B 108.366 no . .
C6 C11 H11A 109.470 no . .
C6 C11 H11B 109.468 no . .
C6 C11 H11C 109.473 no . .
H11A C11 H11B 109.473 no . .
H11A C11 H11C 109.472 no . .
H11B C11 H11C 109.471 no . .
C7 C12 H12A 109.466 no . .
C7 C12 H12B 109.463 no . .
C7 C12 H12C 109.482 no . .
H12A C12 H12B 109.469 no . .
H12A C12 H12C 109.477 no . .
H12B C12 H12C 109.471 no . .
C9 C13 H13A 109.469 no . .
C9 C13 H13B 109.475 no . .
C9 C13 H13C 109.471 no . .
H13A C13 H13B 109.463 no . .
H13A C13 H13C 109.467 no . .
H13B C13 H13C 109.482 no . .
C10 C14 H14A 109.465 no . .
C10 C14 H14B 109.478 no . .
C10 C14 H14C 109.470 no . .
H14A C14 H14B 109.476 no . .
H14A C14 H14C 109.474 no . .
H14B C14 H14C 109.464 no . .
N4 C15 H15A 109.626 no . .
N4 C15 H15B 109.624 no . .
C8 C15 H15A 109.629 no . .
C8 C15 H15B 109.627 no . .
H15A C15 H15B 108.129 no . .
N3 C16 H16 123.446 no . .
N4 C16 H16 123.463 no . .
N4 C17 H17 126.425 no . .
C18 C17 H17 126.418 no . .
N3 C18 H18 125.478 no . .
C17 C18 H18 125.488 no . .
N5 C19 H19 124.389 no . .
N6 C19 H19 124.401 no . .
N6 C20 H20 126.596 no . .
C21 C20 H20 126.605 no . .
N5 C21 H21 125.541 no . .
C20 C21 H21 125.530 no . .
N6 C22 H22A 109.158 no . .
N6 C22 H22B 109.149 no . .
C23 C22 H22A 109.141 no . .
C23 C22 H22B 109.142 no . .
H22A C22 H22B 107.867 no . .
C24 C29 H29A 109.474 no . .
C24 C29 H29B 109.467 no . .
C24 C29 H29C 109.490 no . .
H29A C29 H29B 109.460 no . .
H29A C29 H29C 109.471 no . .
H29B C29 H29C 109.466 no . .
C25 C30 H30A 109.481 no . .
C25 C30 H30B 109.473 no . .
C25 C30 H30C 109.477 no . .
H30A C30 H30B 109.472 no . .
H30A C30 H30C 109.466 no . .
H30B C30 H30C 109.458 no . .
C27 C31 H31A 109.473 no . .
C27 C31 H31B 109.485 no . .
C27 C31 H31C 109.462 no . .
H31A C31 H31B 109.474 no . .
H31A C31 H31C 109.467 no . .
H31B C31 H31C 109.467 no . .
C28 C32 H32A 109.463 no . .
C28 C32 H32B 109.477 no . .
C28 C32 H32C 109.480 no . .
H32A C32 H32B 109.466 no . .
H32A C32 H32C 109.464 no . .
H32B C32 H32C 109.476 no . .
N8 C33 H33A 108.945 no . .
N8 C33 H33B 108.949 no . .
C26 C33 H33A 108.947 no . .
C26 C33 H33B 108.941 no . .
H33A C33 H33B 107.758 no . .
N7 C34 H34 125.223 no . .
N8 C34 H34 125.249 no . .
N7 C35 H35 125.741 no . .
C36 C35 H35 125.739 no . .
N8 C36 H36 126.980 no . .
C35 C36 H36 126.976 no . .

loop_
_geom_bond_atom_site_label_1
_geom_bond_atom_site_label_2
_geom_bond_distance
_geom_bond_publ_flag
_geom_bond_site_symmetry_2
Cu1 N1 1.990(4) yes .
Cu1 N1 1.990(4) yes 7_656
Cu1 N5 1.991(4) yes .
Cu1 N5 1.991(4) yes 7_656
Cu2 N3 1.982(5) yes .
Cu2 N7 2.011(5) yes .
Cu2 N9 2.275(6) yes .
Cu2 N10 1.994(5) yes .
Cu2 N11 1.972(5) yes .
S1 C37 1.620(7) yes .
S2 C38 1.632(5) yes .
S3a C39 1.634(13) yes .
S3b C39 1.631(14) yes .
N1 C1 1.331(7) yes .
N1 C3 1.364(7) yes .
N2 C1 1.337(7) yes .
N2 C2 1.357(7) yes .
N2 C4 1.493(7) yes .
N3 C16 1.307(7) yes .
N3 C18 1.377(8) yes .
N4 C15 1.467(7) yes .
N4 C16 1.349(8) yes .
N4 C17 1.357(8) yes .
N5 C19 1.322(7) yes .
N5 C21 1.385(7) yes .
N6 C19 1.350(7) yes .
N6 C20 1.359(7) yes .
N6 C22 1.466(7) yes .
N7 C34 1.320(7) yes .
N7 C35 1.384(7) yes .
N8 C33 1.486(7) yes .
N8 C34 1.339(7) yes .
N8 C36 1.364(7) yes .
N9 C37 1.162(8) yes .
N10 C38 1.146(7) yes .
N11 C39 1.154(7) yes .
C2 C3 1.375(8) yes .
C4 C5 1.504(7) yes .
C5 C6 1.404(8) yes .
C5 C10 1.401(7) yes .
C6 C7 1.407(7) yes .
C6 C11 1.523(8) yes .
C7 C8 1.393(8) yes .
C7 C12 1.504(8) yes .
C8 C9 1.405(8) yes .
C8 C15 1.507(8) yes .
C9 C10 1.390(8) yes .
C9 C13 1.522(8) yes .
C10 C14 1.509(8) yes .
C17 C18 1.366(10) yes .
C20 C21 1.364(8) yes .
C22 C23 1.507(7) yes .
C23 C24 1.394(7) yes .
C23 C28 1.387(7) yes .
C24 C25 1.393(8) yes .
C24 C29 1.515(8) yes .
C25 C26 1.389(8) yes .
C25 C30 1.512(7) yes .
C26 C27 1.418(7) yes .
C26 C33 1.518(7) yes .
C27 C28 1.397(7) yes .
C27 C31 1.494(8) yes .
C28 C32 1.533(7) yes .
C35 C36 1.355(8) yes .
C1 H1 0.950 no .
C2 H2 0.950 no .
C3 H3 0.950 no .
C4 H4A 0.990 no .
C4 H4B 0.990 no .
C11 H11A 0.980 no .
C11 H11B 0.980 no .
C11 H11C 0.980 no .
C12 H12A 0.980 no .
C12 H12B 0.980 no .
C12 H12C 0.980 no .
C13 H13A 0.980 no .
C13 H13B 0.980 no .
C13 H13C 0.980 no .
C14 H14A 0.980 no .
C14 H14B 0.980 no .
C14 H14C 0.980 no .
C15 H15A 0.990 no .
C15 H15B 0.990 no .
C16 H16 0.950 no .
C17 H17 0.950 no .
C18 H18 0.950 no .
C19 H19 0.950 no .
C20 H20 0.950 no .
C21 H21 0.950 no .
C22 H22A 0.990 no .
C22 H22B 0.990 no .
C29 H29A 0.980 no .
C29 H29B 0.980 no .
C29 H29C 0.980 no .
C30 H30A 0.980 no .
C30 H30B 0.980 no .
C30 H30C 0.980 no .
C31 H31A 0.980 no .
C31 H31B 0.980 no .
C31 H31C 0.980 no .
C32 H32A 0.980 no .
C32 H32B 0.980 no .
C32 H32C 0.980 no .
C33 H33A 0.990 no .
C33 H33B 0.990 no .
C34 H34 0.950 no .
C35 H35 0.950 no .
C36 H36 0.950 no .

loop_
_geom_contact_atom_site_label_1
_geom_contact_atom_site_label_2
_geom_contact_distance
_geom_contact_publ_flag
_geom_contact_site_symmetry_2
Cu1 S1 3.1198(16) no .
Cu1 S1 3.1198(16) no 7_656
Cu1 C1 2.947(5) no 7_656
Cu1 C3 3.054(5) no 7_656
Cu1 C19 2.983(5) no 7_656
Cu1 C21 3.032(6) no 7_656
S1 N5 3.597(4) no .
S1 C1 3.446(6) no 7_656
S1 C19 3.454(5) no .
N1 C19 3.358(7) no .
N1 C21 3.190(7) no 7_656
N2 C6 3.266(7) no .
N2 C10 3.158(7) no .
N2 C14 3.408(8) no .
N4 C7 3.331(7) no .
N4 C9 3.140(7) no .
N4 C13 3.293(8) no .
N5 C1 3.127(6) no 7_656
N5 C3 3.436(7) no .
N6 C24 3.153(7) no .
N6 C28 3.422(7) no .
N6 C29 3.190(7) no .
N7 C39 3.544(7) no .
N8 C25 3.413(7) no .
N8 C27 3.281(7) no .
N8 C31 3.359(7) no .
N9 C34 3.311(8) no .
N10 C16 2.932(8) no .
N10 C34 3.092(8) no .
N11 C18 3.038(9) no .
N11 C35 3.242(8) no .
C1 C5 3.540(8) no .
C1 C21 3.468(7) no 7_656
C2 C5 2.958(8) no .
C2 C6 3.300(8) no .
C2 C11 3.580(8) no .
C3 C19 3.392(8) no .
C3 C37 3.555(8) no .
C4 C11 2.959(8) no .
C4 C14 2.915(8) no .
C5 C8 2.760(8) no .
C6 C9 2.814(8) no .
C7 C10 2.822(8) no .
C7 C16 3.413(8) no .
C8 C16 2.900(8) no .
C9 C16 3.529(8) no .
C11 C12 2.881(8) no .
C12 C15 2.927(8) no .
C13 C14 2.904(9) no .
C13 C15 2.911(8) no .
C16 C38 3.503(8) no .
C19 C23 2.857(7) no .
C19 C24 3.328(7) no .
C19 C28 3.566(7) no .
C19 C29 3.496(8) no .
C22 C29 2.898(7) no .
C22 C32 2.978(8) no .
C23 C26 2.779(7) no .
C24 C27 2.802(8) no .
C25 C28 2.793(7) no .
C26 C34 2.892(8) no .
C27 C34 3.397(8) no .
C29 C30 2.879(8) no .
C30 C33 2.940(8) no .
C31 C32 2.861(8) no .
C31 C33 2.914(8) no .
C31 C34 3.517(8) no .
C34 C37 3.490(8) no .
S2 C4 3.468(6) no 4_554
N1 C30 3.565(7) no 6_645
N5 C30 3.515(6) no 6_645
N9 C36 3.396(8) no 4_565
C4 S2 3.468(6) no 4_555
C7 C7 3.511(8) no 3_656
C17 C35 3.359(9) no 2_655
C18 C35 3.576(9) no 2_655
C20 C35 3.578(8) no 6_645
C20 C36 3.525(7) no 6_645
C21 C36 3.456(7) no 6_645
C23 C27 3.593(7) no 7_655
C27 C23 3.593(7) no 7_655
C30 N1 3.565(7) no 6_655
C30 N5 3.515(6) no 6_655
C35 C17 3.359(9) no 2_655
C35 C18 3.576(9) no 2_655
C35 C20 3.578(8) no 6_655
C36 N9 3.396(8) no 4_564
C36 C20 3.525(7) no 6_655
C36 C21 3.456(7) no 6_655
Cu1 H1 3.1048 no .
Cu1 H1 3.1048 no 7_656
Cu1 H3 3.2845 no .
Cu1 H3 3.2845 no 7_656
Cu1 H19 3.1669 no .
Cu1 H19 3.1669 no 7_656
Cu1 H21 3.2397 no .
Cu1 H21 3.2397 no 7_656
Cu2 H16 3.1097 no .
Cu2 H18 3.2601 no .
Cu2 H34 3.1419 no .
Cu2 H35 3.2735 no .
S1 H1 2.8220 no 7_656
S1 H3 3.1864 no .
S1 H19 2.9216 no .
S1 H21 3.3106 no 7_656
S2 H2 2.8043 no .
S2 H11B 3.2467 no .
S2 H31A 2.9624 no .
S2 H32A 3.3342 no .
N1 H2 3.1558 no .
N1 H19 3.2303 no .
N1 H21 3.1057 no 7_656
N2 H3 3.0932 no .
N2 H11A 3.4385 no .
N2 H14C 2.9318 no .
N3 H17 3.1510 no .
N4 H12A 3.2142 no .
N4 H13A 3.4798 no .
N4 H13C 2.7837 no .
N4 H18 3.1077 no .
N5 H1 3.0070 no 7_656
N5 H3 3.3585 no .
N5 H20 3.1553 no .
N6 H21 3.1036 no .
N6 H29B 2.5609 no .
N6 H29C 3.4781 no .
N6 H32B 3.1212 no .
N7 H36 3.1444 no .
N8 H30C 2.9828 no .
N8 H31C 2.6456 no .
N8 H35 3.0922 no .
N9 H3 3.4146 no .
N9 H21 3.1413 no 7_656
N9 H34 2.9324 no .
N10 H16 2.4954 no .
N10 H34 2.9658 no .
N11 H18 2.6632 no .
N11 H35 3.0546 no .
C1 H2 3.1046 no .
C1 H3 3.0649 no .
C1 H4A 2.6317 no .
C1 H4B 3.1304 no .
C1 H14C 3.0573 no .
C1 H21 3.5514 no 7_656
C2 H1 3.0974 no .
C2 H4A 3.3076 no .
C2 H4B 2.8656 no .
C2 H11B 3.2226 no .
C3 H1 3.0666 no .
C3 H19 2.9438 no .
C3 H21 3.4975 no 7_656
C4 H1 2.7980 no .
C4 H2 2.8247 no .
C4 H11A 2.5634 no .
C4 H11B 3.3296 no .
C4 H14B 3.5038 no .
C4 H14C 2.4183 no .
C5 H2 2.9264 no .
C5 H11A 2.6291 no .
C5 H11B 3.0748 no .
C5 H11C 3.2621 no .
C5 H14A 3.1596 no .
C5 H14B 3.1517 no .
C5 H14C 2.5757 no .
C6 H2 2.8433 no .
C6 H4A 3.2681 no .
C6 H4B 2.5950 no .
C6 H12A 3.1124 no .
C6 H12B 3.1487 no .
C6 H12C 2.5274 no .
C7 H11A 3.3117 no .
C7 H11B 2.8841 no .
C7 H11C 2.6715 no .
C7 H15A 2.5691 no .
C7 H15B 3.2341 no .
C7 H16 2.8728 no .
C8 H12A 2.7872 no .
C8 H12B 2.7823 no .
C8 H12C 3.3212 no .
C8 H13A 3.1398 no .
C8 H13B 3.1811 no .
C8 H13C 2.5767 no .
C8 H16 2.7140 no .
C9 H14A 2.7675 no .
C9 H14B 2.7489 no .
C9 H14C 3.3078 no .
C9 H15A 3.3053 no .
C9 H15B 2.6646 no .
C9 H16 3.4066 no .
C10 H4A 2.6357 no .
C10 H4B 3.2926 no .
C10 H13A 2.7732 no .
C10 H13B 2.7570 no .
C10 H13C 3.3149 no .
C11 H2 2.9757 no .
C11 H4B 2.5105 no .
C11 H12A 3.5314 no .
C11 H12B 3.5385 no .
C11 H12C 2.3435 no .
C12 H11B 2.9928 no .
C12 H11C 2.6348 no .
C12 H15A 2.4670 no .
C12 H16 3.1945 no .
C13 H14A 2.8496 no .
C13 H14B 2.8114 no .
C13 H15B 2.6114 no .
C14 H1 3.5630 no .
C14 H4A 2.5591 no .
C14 H13A 2.8495 no .
C14 H13B 2.8166 no .
C14 H29B 3.1077 no 7_656
C14 H29C 3.5106 no 7_656
C15 H12A 2.8397 no .
C15 H12B 2.8907 no .
C15 H13A 3.4888 no .
C15 H13C 2.4092 no .
C15 H16 2.7654 no .
C15 H17 2.8517 no .
C16 H12A 3.0923 no .
C16 H15A 2.9368 no .
C16 H15B 3.2627 no .
C16 H17 3.0804 no .
C16 H18 3.0444 no .
C17 H13C 3.1796 no .
C17 H15A 3.0085 no .
C17 H15B 2.6763 no .
C17 H16 3.0705 no .
C18 H16 3.0454 no .
C19 H1 3.3784 no 7_656
C19 H3 2.9939 no .
C19 H20 3.1039 no .
C19 H21 3.0739 no .
C19 H22A 3.0405 no .
C19 H22B 3.1969 no .
C19 H29B 3.1520 no .
C19 H29C 3.4511 no .
C19 H32B 3.4071 no .
C20 H14B 2.9901 no 7_656
C20 H19 3.0969 no .
C20 H22A 2.9139 no .
C20 H22B 2.6941 no .
C20 H29B 3.1172 no .
C21 H1 3.5270 no 7_656
C21 H14B 3.2705 no 7_656
C21 H19 3.0769 no .
C22 H19 2.7684 no .
C22 H20 2.8376 no .
C22 H29A 3.5641 no .
C22 H29B 2.3881 no .
C22 H29C 3.5434 no .
C22 H32B 2.5843 no .
C22 H32C 3.3486 no .
C23 H19 2.6126 no .
C23 H29A 3.1610 no .
C23 H29B 2.5690 no .
C23 H29C 3.1381 no .
C23 H32A 3.2747 no .
C23 H32B 2.6425 no .
C23 H32C 3.0341 no .
C24 H19 3.0281 no .
C24 H22A 3.2924 no .
C24 H22B 2.6604 no .
C24 H30A 2.7603 no .
C24 H30B 2.7604 no .
C24 H30C 3.3110 no .
C25 H29A 2.7411 no .
C25 H29B 3.3033 no .
C25 H29C 2.7463 no .
C25 H33A 2.5925 no .
C25 H33B 3.2415 no .
C25 H34 3.2540 no .
C26 H30A 3.1567 no .
C26 H30B 3.1275 no .
C26 H30C 2.5630 no .
C26 H31A 3.2028 no .
C26 H31B 3.1066 no .
C26 H31C 2.5747 no .
C26 H34 2.6388 no .
C27 H32A 2.5992 no .
C27 H32B 3.2744 no .
C27 H32C 2.8996 no .
C27 H33A 3.2948 no .
C27 H33B 2.6240 no .
C27 H34 2.9647 no .
C28 H19 3.0722 no .
C28 H22A 2.5801 no .
C28 H22B 3.2181 no .
C28 H31A 2.6962 no .
C28 H31B 2.8312 no .
C28 H31C 3.3022 no .
C29 H14C 3.1370 no 7_656
C29 H19 3.5207 no .
C29 H22B 2.6683 no .
C29 H30A 2.7820 no .
C29 H30B 2.8275 no .
C30 H29A 2.8177 no .
C30 H29C 2.7831 no .
C30 H33A 2.5355 no .
C31 H32A 2.5125 no .
C31 H32C 3.0866 no .
C31 H33B 2.6036 no .
C31 H34 3.3086 no .
C32 H19 3.5983 no .
C32 H22A 2.5196 no .
C32 H31A 2.6385 no .
C32 H31B 2.9403 no .
C33 H30A 3.5732 no .
C33 H30C 2.4352 no .
C33 H31B 3.4388 no .
C33 H31C 2.4187 no .
C33 H34 2.7974 no .
C33 H36 2.8212 no .
C34 H30C 3.5446 no .
C34 H31C 2.9843 no .
C34 H33A 3.1470 no .
C34 H33B 3.1287 no .
C34 H35 3.0879 no .
C34 H36 3.1171 no .
C35 H34 3.0931 no .
C36 H31C 3.4969 no .
C36 H33A 2.7764 no .
C36 H33B 2.7824 no .
C36 H34 3.1133 no .
C37 H3 3.0266 no .
C37 H21 2.9203 no 7_656
C37 H34 2.9091 no .
C38 H2 3.1587 no .
C38 H3 3.5727 no .
C38 H16 2.8048 no .
C38 H31A 3.2429 no .
C38 H34 3.3459 no .
C39 H18 3.2260 no .
C39 H35 3.5710 no .
H1 H4A 2.5491 no .
H1 H4B 3.4109 no .
H1 H14B 3.5676 no .
H1 H14C 2.8024 no .
H1 H19 3.5952 no 7_656
H1 H29C 2.9272 no 7_656
H2 H3 2.4977 no .
H2 H4B 2.9881 no .
H2 H11A 3.2145 no .
H2 H11B 2.4647 no .
H2 H16 3.5659 no .
H3 H19 2.3336 no .
H4A H11A 3.3051 no .
H4A H14A 3.1499 no .
H4A H14B 3.2380 no .
H4A H14C 1.8278 no .
H4A H29C 3.5359 no 7_656
H4B H11A 1.8543 no .
H4B H11B 2.9090 no .
H4B H11C 3.3320 no .
H4B H14C 3.3082 no .
H11A H12C 3.2982 no .
H11B H12A 3.4081 no .
H11B H12C 2.3614 no .
H11C H12A 3.4195 no .
H11C H12B 3.0894 no .
H11C H12C 1.9542 no .
H12A H15A 2.3552 no .
H12A H16 2.6048 no .
H12B H15A 2.2113 no .
H12B H15B 3.5472 no .
H12C H15A 3.4408 no .
H13A H14A 2.9515 no .
H13A H14B 2.4281 no .
H13A H15B 3.3056 no .
H13A H20 3.5837 no 7_656
H13B H14A 2.4333 no .
H13B H14B 2.8680 no .
H13B H15B 3.1860 no .
H13C H15A 3.3324 no .
H13C H15B 1.8904 no .
H13C H17 3.2008 no .
H14A H29A 3.5925 no 7_656
H14A H29B 3.1197 no 7_656
H14B H20 2.8915 no 7_656
H14B H21 3.3931 no 7_656
H14B H29B 2.8906 no 7_656
H14C H29A 3.3648 no 7_656
H14C H29B 2.7927 no 7_656
H14C H29C 2.7711 no 7_656
H15A H16 3.0989 no .
H15A H17 3.2657 no .
H15B H17 2.6718 no .
H17 H18 2.4820 no .
H19 H22A 3.2852 no .
H19 H22B 3.5605 no .
H19 H29B 3.4289 no .
H19 H29C 3.4305 no .
H19 H32B 3.2255 no .
H20 H21 2.4822 no .
H20 H22A 3.0962 no .
H20 H22B 2.7303 no .
H20 H29B 3.3935 no .
H22A H29B 3.3494 no .
H22A H32A 3.4314 no .
H22A H32B 2.0035 no .
H22A H32C 2.7288 no .
H22B H29A 3.1327 no .
H22B H29B 2.0055 no .
H22B H29C 3.4518 no .
H22B H32B 3.4663 no .
H29A H30A 2.3905 no .
H29A H30B 2.9349 no .
H29C H30A 2.8249 no .
H29C H30B 2.4011 no .
H30A H33A 3.0135 no .
H30B H33A 3.3093 no .
H30C H33A 1.8512 no .
H30C H33B 3.3188 no .
H31A H32A 1.9885 no .
H31A H32B 3.4679 no .
H31A H32C 3.0150 no .
H31A H33B 3.4765 no .
H31A H34 3.3364 no .
H31B H32A 2.7021 no .
H31B H32C 2.8410 no .
H31B H33B 2.9061 no .
H31C H32A 3.4261 no .
H31C H33A 3.3762 no .
H31C H33B 2.0200 no .
H31C H34 3.0387 no .
H33A H34 3.4781 no .
H33A H36 2.8637 no .
H33B H34 3.4511 no .
H33B H36 2.8752 no .
H35 H36 2.4815 no .
S1 H22A 3.3773 no 6_655
S1 H32B 3.2734 no 6_655
S1 H32C 3.4752 no 6_655
S1 H33A 3.0233 no 4_565
S2 H4A 2.8391 no 4_554
S2 H4B 3.4562 no 4_554
S2 H12A 3.4992 no 2_655
S2 H12B 3.0562 no 2_655
S2 H14C 3.4555 no 4_554
S2 H15A 3.2183 no 2_655
S3a H11A 3.3556 no 1_565
S3a H11C 3.5823 no 1_565
S3a H13B 3.5545 no 4_564
S3a H13C 3.3661 no 3_666
S3a H14A 3.3450 no 4_564
S3a H14B 3.5270 no 4_564
S3a H15B 3.0601 no 3_666
S3a H20 3.4981 no 6_655
S3a H22B 2.9000 no 6_655
S3a H29B 3.3885 no 6_655
S3a H31B 3.5562 no 4_565
S3a H31C 3.1180 no 4_565
S3a H33B 3.4823 no 4_565
S3b H11A 3.3089 no 1_565
S3b H11C 3.4887 no 1_565
S3b H13B 3.5740 no 4_564
S3b H13C 3.1590 no 3_666
S3b H14A 3.4606 no 4_564
S3b H15B 2.8358 no 3_666
S3b H17 3.3994 no 3_666
S3b H22B 3.1055 no 6_655
S3b H29B 3.5947 no 6_655
S3b H31C 3.1054 no 4_565
S3b H33B 3.5498 no 4_565
N1 H30A 2.8914 no 6_645
N1 H30C 3.4586 no 6_645
N2 H29A 3.5508 no 6_645
N2 H30A 2.9325 no 6_645
N2 H32A 3.5687 no 4_555
N2 H32C 3.4708 no 4_555
N5 H30B 3.5331 no 6_645
N5 H30C 2.8745 no 6_645
N6 H30B 3.2905 no 6_645
N6 H30C 3.3852 no 6_645
N7 H17 3.3809 no 2_655
N7 H20 2.9910 no 6_655
N8 H20 3.3356 no 6_655
N8 H21 3.3777 no 6_655
N9 H33A 3.5801 no 4_565
N9 H36 2.4967 no 4_565
N11 H20 3.5669 no 6_655
N11 H36 3.4329 no 4_565
C1 H30A 2.8514 no 6_645
C1 H32C 3.2354 no 4_555
C2 H29A 3.4659 no 6_645
C2 H30A 3.0176 no 6_645
C3 H30A 2.9703 no 6_645
C4 H31A 3.2330 no 4_555
C4 H31B 3.5714 no 4_555
C4 H32A 3.0107 no 4_555
C4 H32C 3.5566 no 4_555
C5 H12B 2.9704 no 3_656
C6 H12B 3.0434 no 3_656
C7 H12B 3.3186 no 3_656
C8 H11C 3.0138 no 3_656
C8 H12B 3.4440 no 3_656
C9 H11C 3.3241 no 3_656
C9 H12B 3.3028 no 3_656
C9 H12C 3.5610 no 3_656
C10 H12B 3.0701 no 3_656
C11 H14A 3.3327 no 4_554
C11 H15A 3.4665 no 3_656
C11 H15B 3.1557 no 3_656
C12 H12A 3.1421 no 2_655
C12 H12C 3.3038 no 2_655
C13 H11C 3.5319 no 3_656
C14 H11B 3.5421 no 4_555
C15 H11A 3.4744 no 3_656
C15 H11C 3.0351 no 3_656
C17 H18 3.5492 no 3_666
C17 H35 3.2062 no 2_655
C18 H35 3.1030 no 2_655
C19 H30B 3.2675 no 6_645
C19 H30C 3.2321 no 6_645
C20 H30B 3.5869 no 6_645
C20 H30C 3.1399 no 6_645
C21 H30C 2.7929 no 6_645
C21 H33A 3.3499 no 6_645
C21 H36 3.4732 no 6_645
C22 H31B 3.4664 no 7_655
C22 H33B 2.8374 no 7_655
C23 H31B 3.1813 no 7_655
C23 H33B 3.4008 no 7_655
C24 H31B 2.8729 no 7_655
C24 H32C 3.5453 no 7_655
C25 H31B 3.5151 no 7_655
C25 H32C 2.9610 no 7_655
C26 H32C 3.2177 no 7_655
C29 H31B 2.9176 no 7_655
C30 H32C 3.1287 no 7_655
C31 H4B 3.0401 no 4_554
C31 H11A 3.5511 no 4_554
C31 H22B 3.3393 no 7_655
C31 H29A 3.4511 no 7_655
C32 H1 3.3014 no 4_554
C32 H4A 3.2526 no 4_554
C32 H4B 3.5167 no 4_554
C33 H22A 3.1359 no 7_655
C33 H22B 3.3538 no 7_655
C33 H32C 3.4503 no 7_655
C34 H20 3.2756 no 6_655
C35 H13A 3.5248 no 4_564
C35 H17 2.8230 no 2_655
C35 H18 3.2591 no 2_655
C35 H20 2.8501 no 6_655
C36 H17 3.1428 no 2_655
C36 H20 3.1076 no 6_655
C36 H21 2.9486 no 6_655
C37 H22A 3.5363 no 6_655
C37 H33A 3.0738 no 4_565
C37 H36 3.0257 no 4_565
C38 H15A 3.1812 no 2_655
C39 H13C 3.5624 no 3_666
C39 H17 3.4627 no 3_666
C39 H20 3.3160 no 6_655
C39 H36 3.4790 no 4_565
H1 C32 3.3014 no 4_555
H1 H30A 3.2905 no 6_645
H1 H32A 3.1959 no 4_555
H1 H32B 3.2397 no 4_555
H1 H32C 2.9207 no 4_555
H2 H29A 3.4013 no 6_645
H2 H30A 3.5507 no 6_645
H3 H30A 3.4774 no 6_645
H4A S2 2.8391 no 4_555
H4A C32 3.2526 no 4_555
H4A H31A 3.0440 no 4_555
H4A H32A 2.4583 no 4_555
H4A H32C 3.3041 no 4_555
H4B S2 3.4562 no 4_555
H4B C31 3.0401 no 4_555
H4B C32 3.5167 no 4_555
H4B H29A 3.0526 no 6_645
H4B H31A 2.5296 no 4_555
H4B H31B 2.6887 no 4_555
H4B H31C 3.5862 no 4_555
H4B H32A 2.8128 no 4_555
H4B H32C 3.3442 no 4_555
H11A S3a 3.3556 no 1_545
H11A S3b 3.3089 no 1_545
H11A C15 3.4744 no 3_656
H11A C31 3.5511 no 4_555
H11A H14A 3.5307 no 4_554
H11A H15A 3.1912 no 3_656
H11A H15B 2.9578 no 3_656
H11A H29A 3.1368 no 6_645
H11A H31A 3.3162 no 4_555
H11A H31B 3.1420 no 4_555
H11B C14 3.5421 no 4_554
H11B H14A 2.6930 no 4_554
H11B H14C 3.5801 no 4_554
H11B H29A 3.3116 no 6_645
H11C S3a 3.5823 no 1_545
H11C S3b 3.4887 no 1_545
H11C C8 3.0138 no 3_656
H11C C9 3.3241 no 3_656
H11C C13 3.5319 no 3_656
H11C C15 3.0351 no 3_656
H11C H13B 3.4387 no 3_656
H11C H13C 3.2521 no 3_656
H11C H14A 3.2902 no 4_554
H11C H15A 3.1379 no 3_656
H11C H15B 2.5305 no 3_656
H12A S2 3.4992 no 2_655
H12A C12 3.1421 no 2_655
H12A H12A 2.4471 no 2_655
H12A H12B 3.5493 no 2_655
H12A H12C 3.0451 no 2_655
H12B S2 3.0562 no 2_655
H12B C5 2.9704 no 3_656
H12B C6 3.0434 no 3_656
H12B C7 3.3186 no 3_656
H12B C8 3.4440 no 3_656
H12B C9 3.3028 no 3_656
H12B C10 3.0701 no 3_656
H12B H12A 3.5493 no 2_655
H12B H12C 3.5142 no 2_655
H12C C9 3.5610 no 3_656
H12C C12 3.3038 no 2_655
H12C H12A 3.0451 no 2_655
H12C H12B 3.5142 no 2_655
H12C H12C 2.8480 no 2_655
H13A C35 3.5248 no 4_565
H13A H35 2.7777 no 4_565
H13B S3a 3.5545 no 4_565
H13B S3b 3.5740 no 4_565
H13B H11C 3.4387 no 3_656
H13B H13B 2.8519 no 2_656
H13B H13C 3.5454 no 2_656
H13C S3a 3.3661 no 3_666
H13C S3b 3.1590 no 3_666
H13C C39 3.5624 no 3_666
H13C H11C 3.2521 no 3_656
H13C H13B 3.5454 no 2_656
H14A S3a 3.3450 no 4_565
H14A S3b 3.4606 no 4_565
H14A C11 3.3327 no 4_555
H14A H11A 3.5307 no 4_555
H14A H11B 2.6930 no 4_555
H14A H11C 3.2902 no 4_555
H14B S3a 3.5270 no 4_565
H14C S2 3.4555 no 4_555
H14C H11B 3.5801 no 4_555
H15A S2 3.2183 no 2_655
H15A C11 3.4665 no 3_656
H15A C38 3.1812 no 2_655
H15A H11A 3.1912 no 3_656
H15A H11C 3.1379 no 3_656
H15B S3a 3.0601 no 3_666
H15B S3b 2.8358 no 3_666
H15B C11 3.1557 no 3_656
H15B H11A 2.9578 no 3_656
H15B H11C 2.5305 no 3_656
H17 S3b 3.3994 no 3_666
H17 N7 3.3809 no 2_655
H17 C35 2.8230 no 2_655
H17 C36 3.1428 no 2_655
H17 C39 3.4627 no 3_666
H17 H18 3.1874 no 3_666
H17 H35 2.8144 no 2_655
H17 H36 3.3722 no 2_655
H18 C17 3.5492 no 3_666
H18 C35 3.2591 no 2_655
H18 H17 3.1874 no 3_666
H18 H35 2.5818 no 2_655
H19 H30B 3.5475 no 6_645
H20 S3a 3.4981 no 6_645
H20 N7 2.9910 no 6_645
H20 N8 3.3356 no 6_645
H20 N11 3.5669 no 6_645
H20 C34 3.2756 no 6_645
H20 C35 2.8501 no 6_645
H20 C36 3.1076 no 6_645
H20 C39 3.3160 no 6_645
H20 H35 3.1380 no 6_645
H20 H36 3.5708 no 6_645
H21 N8 3.3777 no 6_645
H21 C36 2.9486 no 6_645
H21 H30C 3.0729 no 6_645
H21 H33A 3.0742 no 6_645
H21 H36 2.7502 no 6_645
H22A S1 3.3773 no 6_645
H22A C33 3.1359 no 7_655
H22A C37 3.5363 no 6_645
H22A H30B 3.4568 no 6_645
H22A H33A 2.9990 no 7_655
H22A H33B 2.4903 no 7_655
H22B S3a 2.9000 no 6_645
H22B S3b 3.1055 no 6_645
H22B C31 3.3393 no 7_655
H22B C33 3.3538 no 7_655
H22B H31B 2.8441 no 7_655
H22B H31C 3.1040 no 7_655
H22B H33B 2.4274 no 7_655
H29A N2 3.5508 no 6_655
H29A C2 3.4659 no 6_655
H29A C31 3.4511 no 7_655
H29A H2 3.4013 no 6_655
H29A H4B 3.0526 no 6_655
H29A H11A 3.1368 no 6_655
H29A H11B 3.3116 no 6_655
H29A H31B 2.4760 no 7_655
H29B S3a 3.3885 no 6_645
H29B S3b 3.5947 no 6_645
H29B H31B 3.0056 no 7_655
H29C H32B 3.4383 no 6_655
H30A N1 2.8914 no 6_655
H30A N2 2.9325 no 6_655
H30A C1 2.8514 no 6_655
H30A C2 3.0176 no 6_655
H30A C3 2.9703 no 6_655
H30A H1 3.2905 no 6_655
H30A H2 3.5507 no 6_655
H30A H3 3.4774 no 6_655
H30A H32C 2.7095 no 7_655
H30B N5 3.5331 no 6_655
H30B N6 3.2905 no 6_655
H30B C19 3.2675 no 6_655
H30B C20 3.5869 no 6_655
H30B H19 3.5475 no 6_655
H30B H22A 3.4568 no 6_655
H30B H32B 2.8164 no 6_655
H30C N1 3.4586 no 6_655
H30C N5 2.8745 no 6_655
H30C N6 3.3852 no 6_655
H30C C19 3.2321 no 6_655
H30C C20 3.1399 no 6_655
H30C C21 2.7929 no 6_655
H30C H21 3.0729 no 6_655
H30C H32C 3.2378 no 7_655
H31A C4 3.2330 no 4_554
H31A H4A 3.0440 no 4_554
H31A H4B 2.5296 no 4_554
H31A H11A 3.3162 no 4_554
H31B S3a 3.5562 no 4_564
H31B C4 3.5714 no 4_554
H31B C22 3.4664 no 7_655
H31B C23 3.1813 no 7_655
H31B C24 2.8729 no 7_655
H31B C25 3.5151 no 7_655
H31B C29 2.9176 no 7_655
H31B H4B 2.6887 no 4_554
H31B H11A 3.1420 no 4_554
H31B H22B 2.8441 no 7_655
H31B H29A 2.4760 no 7_655
H31B H29B 3.0056 no 7_655
H31C S3a 3.1180 no 4_564
H31C S3b 3.1054 no 4_564
H31C H4B 3.5862 no 4_554
H31C H22B 3.1040 no 7_655
H32A N2 3.5687 no 4_554
H32A C4 3.0107 no 4_554
H32A H1 3.1959 no 4_554
H32A H4A 2.4583 no 4_554
H32A H4B 2.8128 no 4_554
H32B S1 3.2734 no 6_645
H32B H1 3.2397 no 4_554
H32B H29C 3.4383 no 6_645
H32B H30B 2.8164 no 6_645
H32C S1 3.4752 no 6_645
H32C N2 3.4708 no 4_554
H32C C1 3.2354 no 4_554
H32C C4 3.5566 no 4_554
H32C C24 3.5453 no 7_655
H32C C25 2.9610 no 7_655
H32C C26 3.2177 no 7_655
H32C C30 3.1287 no 7_655
H32C C33 3.4503 no 7_655
H32C H1 2.9207 no 4_554
H32C H4A 3.3041 no 4_554
H32C H4B 3.3442 no 4_554
H32C H30A 2.7095 no 7_655
H32C H30C 3.2378 no 7_655
H32C H33A 2.9801 no 7_655
H32C H33B 3.5672 no 7_655
H33A S1 3.0233 no 4_564
H33A N9 3.5801 no 4_564
H33A C21 3.3499 no 6_655
H33A C37 3.0738 no 4_564
H33A H21 3.0742 no 6_655
H33A H22A 2.9990 no 7_655
H33A H32C 2.9801 no 7_655
H33B S3a 3.4823 no 4_564
H33B S3b 3.5498 no 4_564
H33B C22 2.8374 no 7_655
H33B C23 3.4008 no 7_655
H33B H22A 2.4903 no 7_655
H33B H22B 2.4274 no 7_655
H33B H32C 3.5672 no 7_655
H35 C17 3.2062 no 2_655
H35 C18 3.1030 no 2_655
H35 H13A 2.7777 no 4_564
H35 H17 2.8144 no 2_655
H35 H18 2.5818 no 2_655
H35 H20 3.1380 no 6_655
H36 N9 2.4967 no 4_564
H36 N11 3.4329 no 4_564
H36 C21 3.4732 no 6_655
H36 C37 3.0257 no 4_564
H36 C39 3.4790 no 4_564
H36 H17 3.3722 no 2_655
H36 H20 3.5708 no 6_655
H36 H21 2.7502 no 6_655

loop_
_geom_torsion_atom_site_label_1
_geom_torsion_atom_site_label_2
_geom_torsion_atom_site_label_3
_geom_torsion_atom_site_label_4
_geom_torsion
_geom_torsion_publ_flag
_geom_torsion_site_symmetry_1
_geom_torsion_site_symmetry_3
_geom_torsion_site_symmetry_4
N1 Cu1 N5 C19 61.1(3) no . . .
N1 Cu1 N5 C21 -125.1(3) no . . .
N5 Cu1 N1 C1 123.6(3) no . . .
N5 Cu1 N1 C3 -62.0(4) no . . .
N1 Cu1 N5 C19 118.9(3) no . 7_656 7_656
N1 Cu1 N5 C21 -54.9(3) no . 7_656 7_656
N5 Cu1 N1 C1 -56.4(3) no 7_656 . .
N5 Cu1 N1 C3 118.0(4) no 7_656 . .
N1 Cu1 N5 C19 -118.9(3) no 7_656 . .
N1 Cu1 N5 C21 54.9(3) no 7_656 . .
N5 Cu1 N1 C1 56.4(3) no . 7_656 7_656
N5 Cu1 N1 C3 -118.0(4) no . 7_656 7_656
N1 Cu1 N5 C19 -61.1(3) no 7_656 7_656 7_656
N1 Cu1 N5 C21 125.1(3) no 7_656 7_656 7_656
N5 Cu1 N1 C1 -123.6(3) no 7_656 7_656 7_656
N5 Cu1 N1 C3 62.0(4) no 7_656 7_656 7_656
N3 Cu2 N9 C37 163.3(7) no . . .
N9 Cu2 N3 C16 -74.6(4) no . . .
N9 Cu2 N3 C18 110.9(4) no . . .
N10 Cu2 N3 C16 17.5(4) no . . .
N10 Cu2 N3 C18 -156.9(4) no . . .
N3 Cu2 N11 C39 122.4(10) no . . .
N11 Cu2 N3 C16 -169.9(4) no . . .
N11 Cu2 N3 C18 15.6(4) no . . .
N7 Cu2 N9 C37 -15.6(7) no . . .
N9 Cu2 N7 C34 44.8(4) no . . .
N9 Cu2 N7 C35 -150.5(4) no . . .
N10 Cu2 N7 C34 -47.3(4) no . . .
N10 Cu2 N7 C35 117.4(4) no . . .
N7 Cu2 N11 C39 -73.9(10) no . . .
N11 Cu2 N7 C34 139.7(4) no . . .
N11 Cu2 N7 C35 -55.6(4) no . . .
N10 Cu2 N9 C37 73.1(7) no . . .
N9 Cu2 N11 C39 18.3(10) no . . .
N11 Cu2 N9 C37 -104.5(7) no . . .
Cu1 N1 C1 N2 175.6(3) no . . .
Cu1 N1 C3 C2 -175.1(3) no . . .
C1 N1 C3 C2 0.0(5) no . . .
C3 N1 C1 N2 0.1(6) no . . .
C1 N2 C2 C3 0.2(6) no . . .
C2 N2 C1 N1 -0.2(6) no . . .
C1 N2 C4 C5 123.7(5) no . . .
C4 N2 C1 N1 -174.5(4) no . . .
C2 N2 C4 C5 -49.8(6) no . . .
C4 N2 C2 C3 174.6(4) no . . .
Cu2 N3 C16 N4 -177.6(3) no . . .
Cu2 N3 C18 C17 176.7(3) no . . .
C16 N3 C18 C17 1.4(7) no . . .
C18 N3 C16 N4 -2.1(7) no . . .
C15 N4 C16 N3 -179.5(5) no . . .
C16 N4 C15 C8 35.3(7) no . . .
C15 N4 C17 C18 -179.4(5) no . . .
C17 N4 C15 C8 -146.5(6) no . . .
C16 N4 C17 C18 -1.0(7) no . . .
C17 N4 C16 N3 2.0(7) no . . .
Cu1 N5 C19 N6 175.9(3) no . . .
Cu1 N5 C21 C20 -175.5(3) no . . .
C19 N5 C21 C20 -0.7(5) no . . .
C21 N5 C19 N6 1.1(5) no . . .
C19 N6 C20 C21 0.6(5) no . . .
C20 N6 C19 N5 -1.1(5) no . . .
C19 N6 C22 C23 16.1(6) no . . .
C22 N6 C19 N5 -177.2(4) no . . .
C20 N6 C22 C23 -159.2(4) no . . .
C22 N6 C20 C21 176.6(4) no . . .
Cu2 N7 C34 N8 167.2(3) no . . .
Cu2 N7 C35 C36 -166.1(3) no . . .
C34 N7 C35 C36 0.7(6) no . . .
C35 N7 C34 N8 -0.1(6) no . . .
C33 N8 C34 N7 -179.4(4) no . . .
C34 N8 C33 C26 -1.9(7) no . . .
C33 N8 C36 C35 179.9(4) no . . .
C36 N8 C33 C26 179.5(4) no . . .
C34 N8 C36 C35 1.1(5) no . . .
C36 N8 C34 N7 -0.6(6) no . . .
N2 C2 C3 N1 -0.1(6) no . . .
N2 C4 C5 C6 91.6(5) no . . .
N2 C4 C5 C10 -80.7(6) no . . .
C4 C5 C6 C7 -164.8(4) no . . .
C4 C5 C6 C11 14.5(7) no . . .
C4 C5 C10 C9 166.7(4) no . . .
C4 C5 C10 C14 -11.0(7) no . . .
C6 C5 C10 C9 -5.3(8) no . . .
C6 C5 C10 C14 177.0(5) no . . .
C10 C5 C6 C7 7.2(8) no . . .
C10 C5 C6 C11 -173.5(5) no . . .
C5 C6 C7 C8 -3.4(8) no . . .
C5 C6 C7 C12 173.8(4) no . . .
C11 C6 C7 C8 177.2(4) no . . .
C11 C6 C7 C12 -5.6(7) no . . .
C6 C7 C8 C9 -2.0(8) no . . .
C6 C7 C8 C15 172.3(5) no . . .
C12 C7 C8 C9 -179.1(5) no . . .
C12 C7 C8 C15 -4.8(8) no . . .
C7 C8 C9 C10 3.9(8) no . . .
C7 C8 C9 C13 -178.6(5) no . . .
C7 C8 C15 N4 -98.2(6) no . . .
C9 C8 C15 N4 76.3(6) no . . .
C15 C8 C9 C10 -170.4(5) no . . .
C15 C8 C9 C13 7.0(8) no . . .
C8 C9 C10 C5 -0.3(8) no . . .
C8 C9 C10 C14 177.5(5) no . . .
C13 C9 C10 C5 -177.8(5) no . . .
C13 C9 C10 C14 0.0(8) no . . .
N4 C17 C18 N3 -0.2(7) no . . .
N6 C20 C21 N5 0.0(6) no . . .
N6 C22 C23 C24 74.5(6) no . . .
N6 C22 C23 C28 -103.3(5) no . . .
C22 C23 C24 C25 179.7(4) no . . .
C22 C23 C24 C29 -2.1(7) no . . .
C22 C23 C28 C27 -176.8(4) no . . .
C22 C23 C28 C32 3.9(7) no . . .
C24 C23 C28 C27 5.3(8) no . . .
C24 C23 C28 C32 -174.0(4) no . . .
C28 C23 C24 C25 -2.4(8) no . . .
C28 C23 C24 C29 175.8(4) no . . .
C23 C24 C25 C26 -2.5(8) no . . .
C23 C24 C25 C30 174.8(5) no . . .
C29 C24 C25 C26 179.3(4) no . . .
C29 C24 C25 C30 -3.4(7) no . . .
C24 C25 C26 C27 4.5(8) no . . .
C24 C25 C26 C33 -173.2(5) no . . .
C30 C25 C26 C27 -172.7(5) no . . .
C30 C25 C26 C33 9.6(8) no . . .
C25 C26 C27 C28 -1.7(7) no . . .
C25 C26 C27 C31 176.1(5) no . . .
C25 C26 C33 N8 -98.2(6) no . . .
C27 C26 C33 N8 84.0(6) no . . .
C33 C26 C27 C28 176.0(4) no . . .
C33 C26 C27 C31 -6.1(7) no . . .
C26 C27 C28 C23 -3.2(7) no . . .
C26 C27 C28 C32 176.1(4) no . . .
C31 C27 C28 C23 178.9(5) no . . .
C31 C27 C28 C32 -1.8(7) no . . .
N7 C35 C36 N8 -1.1(6) no . . .
